data_7200788
loop_
_publ_author_name
'Bacchi, Alessia'
'Carcelli, Mauro'
'Chiodo, Tiziana'
'Cantoni, Giulia'
'De Filippo, Cecilia'
'Pipolo, Silvio'

_publ_section_title
;
 A discussion on the solid state organization of 4-pyridyl imino
 compounds and on the co-crystallization between their molecular
 precursors
;
_journal_issue 7
_journal_name_full CrystEngComm
_journal_page_first 1433
_journal_paper_doi 10.1039/b821909e
_journal_volume 11
_journal_year 2009
_chemical_formula_sum 'C14 H16 N2 O2'
_chemical_formula_weight 244.29
_chemical_name_systematic
;
?
;
_space_group_IT_number 14
_symmetry_cell_setting monoclinic
_symmetry_space_group_name_Hall '-P 2ybc'
_symmetry_space_group_name_H-M 'P 1 21/c 1'
_atom_sites_solution_hydrogens geom
_atom_sites_solution_primary direct
_atom_sites_solution_secondary difmap
_audit_creation_method SHELXL-97
_cell_angle_alpha 90.00
_cell_angle_beta 99.55(2)
_cell_angle_gamma 90.00
_cell_formula_units_Z 4
_cell_length_a 10.913(4)
_cell_length_b 8.774(3)
_cell_length_c 14.000(5)
_cell_measurement_reflns_used 25
_cell_measurement_temperature 293(2)
_cell_measurement_theta_max 16
_cell_measurement_theta_min 6
_cell_volume 1321.9(8)
_computing_structure_refinement 'SHELXL-97 (Sheldrick, 1997)'
_computing_structure_solution 'SIR97 (Altomare et al., 1997)'
_diffrn_ambient_temperature 293(2)
_diffrn_measured_fraction_theta_full 0.996
_diffrn_measured_fraction_theta_max 0.996
_diffrn_measurement_device_type 'Siemens AED diffractometer'
_diffrn_measurement_method '\q/2\q scan'
_diffrn_radiation_monochromator graphite
_diffrn_radiation_source 'fine-focus sealed tube'
_diffrn_radiation_type MoK\a
_diffrn_radiation_wavelength 0.71073
_diffrn_reflns_av_R_equivalents 0.0298
_diffrn_reflns_av_sigmaI/netI 0.0361
_diffrn_reflns_limit_h_max 15
_diffrn_reflns_limit_h_min -15
_diffrn_reflns_limit_k_max 12
_diffrn_reflns_limit_k_min -12
_diffrn_reflns_limit_l_max 19
_diffrn_reflns_limit_l_min 0
_diffrn_reflns_number 7474
_diffrn_reflns_theta_full 30.05
_diffrn_reflns_theta_max 30.05
_diffrn_reflns_theta_min 3.20
_diffrn_standards_decay_% 0
_diffrn_standards_interval_count 100
_diffrn_standards_number 1
_exptl_absorpt_coefficient_mu 0.083
_exptl_absorpt_correction_type none
_exptl_crystal_colour yellow
_exptl_crystal_density_diffrn 1.227
_exptl_crystal_density_method 'not measured'
_exptl_crystal_description prism
_exptl_crystal_F_000 520
_exptl_crystal_size_max 0.16
_exptl_crystal_size_mid 0.05
_exptl_crystal_size_min 0.04
_refine_diff_density_max 0.130
_refine_diff_density_min -0.270
_refine_diff_density_rms 0.053
_refine_ls_extinction_method none
_refine_ls_goodness_of_fit_ref 1.020
_refine_ls_hydrogen_treatment mixed
_refine_ls_matrix_type full
_refine_ls_number_parameters 173
_refine_ls_number_reflns 3863
_refine_ls_number_restraints 0
_refine_ls_restrained_S_all 1.020
_refine_ls_R_factor_all 0.0836
_refine_ls_R_factor_gt 0.0493
_refine_ls_shift/su_max 0.001
_refine_ls_shift/su_mean 0.000
_refine_ls_structure_factor_coef Fsqd
_refine_ls_weighting_details 'calc w=1/[\s^2^(Fo^2^)+(0.0805P)^2^+0.0000P] where P=(Fo^2^+2Fc^2^)/3'
_refine_ls_weighting_scheme calc
_refine_ls_wR_factor_gt 0.1276
_refine_ls_wR_factor_ref 0.1446
_reflns_number_gt 2365
_reflns_number_total 3863
_reflns_threshold_expression >2sigma(I)
_cod_data_source_file b821909e.txt
_cod_data_source_block 5
_cod_original_sg_symbol_H-M p21/c
_cod_database_code 7200788

loop_
_symmetry_equiv_pos_as_xyz
'x, y, z'
'-x, y+1/2, -z+1/2'
'-x, -y, -z'
'x, -y-1/2, z-1/2'

loop_
_atom_site_label
_atom_site_type_symbol
_atom_site_fract_x
_atom_site_fract_y
_atom_site_fract_z
_atom_site_U_iso_or_equiv
_atom_site_adp_type
_atom_site_occupancy
_atom_site_symmetry_multiplicity
_atom_site_calc_flag
_atom_site_refinement_flags
_atom_site_disorder_assembly
_atom_site_disorder_group
N1 N 0.68183(10) 0.64746(14) -0.16592(8) 0.0565(3) Uani 1 1 d . . .
N2 N 1.23542(13) 0.8962(2) 0.36960(10) 0.0684(4) Uani 1 1 d . . .
O1 O 0.44795(11) 0.71807(16) -0.49995(8) 0.0876(4) Uani 1 1 d . . .
O2 O 0.83993(8) 0.66399(12) 0.01614(6) 0.0580(3) Uani 1 1 d . . .
H2O H 0.7940 0.6573 -0.0363 0.087 Uiso 1 1 calc R . .
C1 C 0.71052(12) 0.70567(16) -0.24756(11) 0.0568(4) Uani 1 1 d . . .
H1 H 0.7884 0.7499 -0.2450 0.068 Uiso 1 1 calc R . .
C2 C 0.63174(12) 0.70412(15) -0.33517(10) 0.0505(3) Uani 1 1 d . . .
H2 H 0.6555 0.7480 -0.3897 0.061 Uiso 1 1 calc R . .
C3 C 0.51594(10) 0.63568(13) -0.34046(9) 0.0403(3) Uani 1 1 d . . .
C4 C 0.48642(11) 0.57215(16) -0.25697(10) 0.0495(3) Uani 1 1 d . . .
H4 H 0.4106 0.5233 -0.2579 0.059 Uiso 1 1 calc R . .
C5 C 0.57123(13) 0.58204(17) -0.17177(10) 0.0574(4) Uani 1 1 d . . .
H5 H 0.5495 0.5406 -0.1158 0.069 Uiso 1 1 calc R . .
C6 C 0.42744(11) 0.63505(16) -0.43545(10) 0.0502(3) Uani 1 1 d . . .
C7 C 0.31818(12) 0.53110(18) -0.44799(12) 0.0624(4) Uani 1 1 d . . .
H7A H 0.2733 0.5403 -0.5128 0.094 Uiso 1 1 calc R . .
H7B H 0.2648 0.5581 -0.4027 0.094 Uiso 1 1 calc R . .
H7C H 0.3460 0.4279 -0.4366 0.094 Uiso 1 1 calc R . .
C8 C 1.16641(10) 0.85183(15) 0.28200(9) 0.0456(3) Uani 1 1 d . . .
C9 C 1.06585(11) 0.93953(15) 0.23815(10) 0.0510(3) Uani 1 1 d . . .
H9 H 1.0433 1.0263 0.2692 0.061 Uiso 1 1 calc R . .
C10 C 0.99956(11) 0.89872(15) 0.14903(10) 0.0501(3) Uani 1 1 d . . .
H10 H 0.9325 0.9586 0.1216 0.060 Uiso 1 1 calc R . .
C11 C 1.02974(10) 0.77141(14) 0.09917(9) 0.0440(3) Uani 1 1 d . . .
C12 C 1.12979(11) 0.68513(14) 0.14321(10) 0.0476(3) Uani 1 1 d . . .
H12 H 1.1524 0.5989 0.1116 0.057 Uiso 1 1 calc R . .
C13 C 1.19711(11) 0.72324(14) 0.23270(9) 0.0472(3) Uani 1 1 d . . .
H13 H 1.2635 0.6624 0.2602 0.057 Uiso 1 1 calc R . .
C14 C 0.95513(12) 0.72861(18) 0.00269(9) 0.0567(4) Uani 1 1 d . . .
H14A H 0.9403 0.8184 -0.0380 0.068 Uiso 1 1 calc R . .
H14B H 1.0012 0.6557 -0.0295 0.068 Uiso 1 1 calc R . .
H2NB H 1.2050(14) 0.970(2) 0.4018(12) 0.066(5) Uiso 1 1 d . . .
H2NA H 1.2901(17) 0.835(2) 0.4007(13) 0.080(6) Uiso 1 1 d . . .

loop_
_atom_site_aniso_label
_atom_site_aniso_U_11
_atom_site_aniso_U_22
_atom_site_aniso_U_33
_atom_site_aniso_U_23
_atom_site_aniso_U_13
_atom_site_aniso_U_12
N1 0.0513(6) 0.0623(7) 0.0507(7) -0.0093(6) -0.0066(5) 0.0062(5)
N2 0.0606(8) 0.0877(10) 0.0517(7) -0.0178(7) -0.0061(6) 0.0090(7)
O1 0.0794(7) 0.1164(10) 0.0596(7) 0.0351(7) -0.0105(6) -0.0116(7)
O2 0.0495(5) 0.0749(6) 0.0448(5) 0.0017(5) -0.0064(4) -0.0117(5)
C1 0.0418(6) 0.0615(8) 0.0644(9) -0.0122(7) 0.0011(6) -0.0094(6)
C2 0.0504(7) 0.0516(7) 0.0494(7) -0.0011(6) 0.0081(6) -0.0087(6)
C3 0.0375(6) 0.0402(6) 0.0420(6) -0.0019(5) 0.0031(5) 0.0031(4)
C4 0.0396(6) 0.0586(8) 0.0496(7) 0.0035(6) 0.0050(5) -0.0031(5)
C5 0.0547(7) 0.0727(9) 0.0433(7) 0.0044(7) 0.0040(6) 0.0032(7)
C6 0.0457(7) 0.0571(7) 0.0453(7) -0.0016(6) -0.0002(5) 0.0080(6)
C7 0.0493(7) 0.0729(9) 0.0601(8) -0.0169(8) -0.0055(6) -0.0024(7)
C8 0.0388(6) 0.0550(7) 0.0424(7) -0.0008(6) 0.0046(5) -0.0053(5)
C9 0.0438(6) 0.0514(7) 0.0576(8) -0.0102(6) 0.0079(6) 0.0046(5)
C10 0.0373(6) 0.0537(7) 0.0569(8) 0.0034(6) 0.0008(5) 0.0062(5)
C11 0.0391(6) 0.0502(7) 0.0419(6) 0.0025(5) 0.0043(5) -0.0072(5)
C12 0.0479(6) 0.0402(6) 0.0535(8) -0.0043(6) 0.0053(5) -0.0012(5)
C13 0.0419(6) 0.0439(6) 0.0529(7) 0.0052(6) -0.0008(5) 0.0034(5)
C14 0.0517(7) 0.0749(9) 0.0419(7) 0.0008(7) 0.0033(6) -0.0098(6)

loop_
_atom_type_symbol
_atom_type_description
_atom_type_scat_dispersion_real
_atom_type_scat_dispersion_imag
_atom_type_scat_source
C C 0.0033 0.0016 'International Tables Vol C Tables 4.2.6.8 and 6.1.1.4'
H H 0.0000 0.0000 'International Tables Vol C Tables 4.2.6.8 and 6.1.1.4'
N N 0.0061 0.0033 'International Tables Vol C Tables 4.2.6.8 and 6.1.1.4'
O O 0.0106 0.0060 'International Tables Vol C Tables 4.2.6.8 and 6.1.1.4'

loop_
_geom_angle_atom_site_label_1
_geom_angle_atom_site_label_2
_geom_angle_atom_site_label_3
_geom_angle
_geom_angle_site_symmetry_1
_geom_angle_site_symmetry_3
_geom_angle_publ_flag
C5 N1 C1 116.92(11) . . ?
N1 C1 C2 123.94(12) . . ?
C1 C2 C3 118.67(12) . . ?
C4 C3 C2 117.85(12) . . ?
C4 C3 C6 122.67(11) . . ?
C2 C3 C6 119.48(12) . . ?
C3 C4 C5 119.16(12) . . ?
N1 C5 C4 123.43(13) . . ?
O1 C6 C7 121.66(13) . . ?
O1 C6 C3 119.03(12) . . ?
C7 C6 C3 119.31(12) . . ?
N2 C8 C13 121.78(13) . . ?
N2 C8 C9 120.47(13) . . ?
C13 C8 C9 117.70(11) . . ?
C10 C9 C8 120.65(12) . . ?
C9 C10 C11 122.09(12) . . ?
C10 C11 C12 116.85(11) . . ?
C10 C11 C14 121.00(12) . . ?
C12 C11 C14 122.14(12) . . ?
C13 C12 C11 122.09(12) . . ?
C12 C13 C8 120.62(11) . . ?
O2 C14 C11 109.87(11) . . ?

loop_
_geom_bond_atom_site_label_1
_geom_bond_atom_site_label_2
_geom_bond_distance
_geom_bond_site_symmetry_2
_geom_bond_publ_flag
N1 C5 1.3267(19) . ?
N1 C1 1.3357(19) . ?
N2 C8 1.3842(18) . ?
O1 C6 1.2096(17) . ?
O2 C14 1.4199(16) . ?
C1 C2 1.3762(18) . ?
C2 C3 1.3900(17) . ?
C3 C4 1.3805(19) . ?
C3 C6 1.5083(18) . ?
C4 C5 1.3858(19) . ?
C6 C7 1.488(2) . ?
C8 C13 1.3922(18) . ?
C8 C9 1.3963(18) . ?
C9 C10 1.382(2) . ?
C10 C11 1.3856(19) . ?
C11 C12 1.3863(18) . ?
C11 C14 1.5045(18) . ?
C12 C13 1.3842(18) . ?

loop_
_geom_hbond_atom_site_label_D
_geom_hbond_atom_site_label_H
_geom_hbond_atom_site_label_A
_geom_hbond_distance_DH
_geom_hbond_distance_HA
_geom_hbond_distance_DA
_geom_hbond_angle_DHA
_geom_hbond_site_symmetry_A
O2 H2O N1 0.82 2.01 2.8346(17) 178.3 .
N2 H2NB O2 0.883(18) 2.157(19) 3.032(2) 171.0(14) 2_755
N2 H2NA O1 0.863(18) 2.273(19) 3.123(2) 168.4(16) 1_656

loop_
_cod_related_entry_id
_cod_related_entry_database
_cod_related_entry_code
1 ChemSpider 30653575
